data_4106491
loop_
_publ_author_name
'Eric R. Abbey'
'Lev N. Zakharov'
'Shih-Yuan Liu'

_publ_section_title
;
 Boron in Disguise: The Parent "Fused" BN Indole
;
_journal_name_full 'Journal of the American Chemical Society'
_journal_page_first 11508
_journal_page_last 11511
_journal_paper_doi 10.1021/ja205779b
_journal_volume 133
_journal_year 2011
_chemical_formula_sum 'C17 H21 B F4 N2 Si'
_chemical_formula_weight 368.26
_chemical_name_systematic
;

 ?

;
_space_group_IT_number 2
_symmetry_cell_setting triclinic
_symmetry_space_group_name_Hall '-P 1'
_symmetry_space_group_name_H-M 'P -1'
_atom_sites_solution_hydrogens geom
_atom_sites_solution_primary direct
_atom_sites_solution_secondary difmap
_audit_creation_method SHELXLTL
_cell_angle_alpha 104.199(9)
_cell_angle_beta 99.358(9)
_cell_angle_gamma 107.318(8)
_cell_formula_units_Z 2
_cell_length_a 7.091(4)
_cell_length_b 11.046(6)
_cell_length_c 13.008(7)
_cell_measurement_reflns_used 720
_cell_measurement_temperature 173(2)
_cell_measurement_theta_max 22.20
_cell_measurement_theta_min 2.19
_cell_volume 911.9(9)
_computing_cell_refinement 'Bruker SAINT'
_computing_data_collection 'Bruker SMART'
_computing_data_reduction 'Bruker SAINT'
_computing_molecular_graphics 'Bruker SHELXTL'
_computing_publication_material 'Bruker SHELXTL'
_computing_structure_refinement 'Bruker SHELXTL'
_computing_structure_solution 'Bruker SHELXTL'
_diffrn_ambient_temperature 173(2)
_diffrn_measured_fraction_theta_full 0.994
_diffrn_measured_fraction_theta_max 0.994
_diffrn_measurement_device_type 'Bruker Apex CCD area detector'
_diffrn_measurement_method 'phi and omega scans'
_diffrn_radiation_monochromator graphite
_diffrn_radiation_source 'fine-focus sealed tube'
_diffrn_radiation_type MoK\a
_diffrn_radiation_wavelength 0.71073
_diffrn_reflns_av_R_equivalents 0.0775
_diffrn_reflns_av_sigmaI/netI 0.1172
_diffrn_reflns_limit_h_max 8
_diffrn_reflns_limit_h_min -8
_diffrn_reflns_limit_k_max 12
_diffrn_reflns_limit_k_min -12
_diffrn_reflns_limit_l_max 14
_diffrn_reflns_limit_l_min -14
_diffrn_reflns_number 6335
_diffrn_reflns_theta_full 23.99
_diffrn_reflns_theta_max 23.99
_diffrn_reflns_theta_min 1.67
_exptl_absorpt_coefficient_mu 0.169
_exptl_absorpt_correction_T_max 0.9966
_exptl_absorpt_correction_T_min 0.9386
_exptl_absorpt_correction_type multi-scan
_exptl_absorpt_process_details SADABS
_exptl_crystal_colour colorless
_exptl_crystal_density_diffrn 1.341
_exptl_crystal_description plate
_exptl_crystal_F_000 384
_exptl_crystal_size_max 0.38
_exptl_crystal_size_mid 0.26
_exptl_crystal_size_min 0.02
_refine_diff_density_max 0.551
_refine_diff_density_min -0.568
_refine_diff_density_rms 0.099
_refine_ls_extinction_method none
_refine_ls_goodness_of_fit_ref 0.986
_refine_ls_hydrogen_treatment constr
_refine_ls_matrix_type full
_refine_ls_number_parameters 310
_refine_ls_number_reflns 2835
_refine_ls_number_restraints 0
_refine_ls_restrained_S_all 0.986
_refine_ls_R_factor_all 0.1497
_refine_ls_R_factor_gt 0.0807
_refine_ls_shift/su_max 0.001
_refine_ls_shift/su_mean 0.000
_refine_ls_structure_factor_coef Fsqd
_refine_ls_weighting_details 'calc w=1/[\s^2^(Fo^2^)+(0.1130P)^2^+0.0000P] where P=(Fo^2^+2Fc^2^)/3'
_refine_ls_weighting_scheme calc
_refine_ls_wR_factor_gt 0.1779
_refine_ls_wR_factor_ref 0.2160
_reflns_number_gt 1539
_reflns_number_total 2835
_reflns_threshold_expression >2sigma(I)
_cod_data_source_file ja205779b_si_003.cif
_cod_data_source_block liu80
_cod_original_cell_volume 912.0(9)
_cod_database_code 4106491

loop_
_symmetry_equiv_pos_as_xyz
'x, y, z'
'-x, -y, -z'

loop_
_atom_site_label
_atom_site_type_symbol
_atom_site_fract_x
_atom_site_fract_y
_atom_site_fract_z
_atom_site_U_iso_or_equiv
_atom_site_adp_type
_atom_site_occupancy
_atom_site_symmetry_multiplicity
_atom_site_calc_flag
Si1 Si 0.2185(2) 0.99725(16) 0.72684(13) 0.0291(5) Uani 1 1 d
N1 N 0.2399(7) 0.6569(5) 0.7837(4) 0.0321(12) Uani 1 1 d
N2 N 0.2415(6) 0.8465(4) 0.7367(4) 0.0268(12) Uani 1 1 d
B1 B 0.1385(10) 0.7528(6) 0.7875(5) 0.0273(16) Uani 1 1 d
C1 C 0.1891(12) 0.5535(7) 0.8239(5) 0.0418(17) Uani 1 1 d
C2 C 0.0232(13) 0.5365(8) 0.8692(5) 0.053(2) Uani 1 1 d
C3 C -0.0844(12) 0.6238(7) 0.8775(5) 0.0418(18) Uani 1 1 d
C4 C -0.0398(9) 0.7301(7) 0.8409(5) 0.0338(16) Uani 1 1 d
C5 C 0.3964(10) 0.6939(7) 0.7315(5) 0.0371(17) Uani 1 1 d
C6 C 0.3956(9) 0.8007(7) 0.7058(5) 0.0332(15) Uani 1 1 d
C7 C 0.3112(13) 1.0329(8) 0.6074(5) 0.0447(19) Uani 1 1 d
C8 C -0.0553(11) 0.9780(8) 0.7038(7) 0.0429(19) Uani 1 1 d
C9 C 0.3747(9) 1.1360(6) 0.8570(5) 0.0332(15) Uani 1 1 d
C10 C 0.3540(15) 1.2672(7) 0.8510(7) 0.056(2) Uani 1 1 d
C11 C 0.3019(13) 1.1030(8) 0.9551(6) 0.049(2) Uani 1 1 d
C12 C 0.5989(12) 1.1483(9) 0.8736(7) 0.051(2) Uani 1 1 d
C1S C 0.0005(9) 0.6435(6) 0.4511(5) 0.0316(15) Uani 1 1 d
C2S C 0.1587(9) 0.6549(6) 0.4000(5) 0.0323(15) Uani 1 1 d
C3S C 0.2610(9) 0.5672(6) 0.3973(5) 0.0348(15) Uani 1 1 d
C4S C 0.2115(9) 0.4683(6) 0.4414(5) 0.0338(15) Uani 1 1 d
C5S C 0.0536(8) 0.4547(5) 0.4981(4) 0.0280(14) Uani 1 1 d
F1S F -0.1004(6) 0.7293(4) 0.4486(3) 0.0552(11) Uani 1 1 d
F2S F 0.2046(6) 0.7476(4) 0.3502(3) 0.0521(11) Uani 1 1 d
F3S F 0.4161(5) 0.5813(3) 0.3469(3) 0.0494(11) Uani 1 1 d
F4S F 0.3158(5) 0.3843(3) 0.4366(3) 0.0456(10) Uani 1 1 d
H1 H -0.125(9) 0.777(6) 0.839(5) 0.036(18) Uiso 1 1 d
H2 H -0.083(11) 1.054(8) 0.674(7) 0.09(3) Uiso 1 1 d
H3 H 0.476(8) 0.652(5) 0.731(4) 0.020(16) Uiso 1 1 d
H4 H 0.479(8) 0.853(5) 0.673(4) 0.021(14) Uiso 1 1 d
H6 H 0.262(12) 0.489(8) 0.826(7) 0.09(3) Uiso 1 1 d
H8 H 0.615(10) 1.063(7) 0.892(6) 0.07(2) Uiso 1 1 d
H9 H 0.316(10) 1.008(7) 0.960(6) 0.07(2) Uiso 1 1 d
H10 H 0.166(9) 1.110(5) 0.947(4) 0.026(16) Uiso 1 1 d
H11 H 0.384(11) 1.301(7) 0.779(7) 0.09(3) Uiso 1 1 d
H13 H 0.204(12) 1.260(7) 0.832(6) 0.08(3) Uiso 1 1 d
H15 H 0.022(8) 0.477(5) 0.893(4) 0.014(16) Uiso 1 1 d
H16 H 0.438(10) 1.022(6) 0.610(5) 0.05(2) Uiso 1 1 d
H17 H 0.293(12) 1.117(9) 0.590(7) 0.11(3) Uiso 1 1 d
H18 H 0.655(9) 1.170(6) 0.828(6) 0.04(2) Uiso 1 1 d
H19 H -0.198(10) 0.600(6) 0.899(6) 0.06(2) Uiso 1 1 d
H20 H 0.694(12) 1.210(8) 0.944(7) 0.09(3) Uiso 1 1 d
H21 H 0.430(9) 1.327(6) 0.915(5) 0.041(19) Uiso 1 1 d
H24 H 0.385(11) 1.159(8) 1.027(7) 0.09(3) Uiso 1 1 d
H25 H -0.090(10) 0.964(7) 0.756(6) 0.06(3) Uiso 1 1 d
H29 H 0.239(10) 0.966(7) 0.533(6) 0.06(2) Uiso 1 1 d
H32 H -0.144(15) 0.890(10) 0.642(9) 0.14(4) Uiso 1 1 d

loop_
_atom_site_aniso_label
_atom_site_aniso_U_11
_atom_site_aniso_U_22
_atom_site_aniso_U_33
_atom_site_aniso_U_23
_atom_site_aniso_U_13
_atom_site_aniso_U_12
Si1 0.0319(10) 0.0332(10) 0.0183(9) -0.0014(7) 0.0108(7) 0.0113(8)
N1 0.036(3) 0.029(3) 0.022(3) -0.006(2) 0.005(2) 0.011(2)
N2 0.021(2) 0.039(3) 0.018(3) -0.001(2) 0.011(2) 0.013(2)
B1 0.029(4) 0.032(4) 0.014(3) -0.006(3) 0.006(3) 0.011(3)
C1 0.060(5) 0.028(4) 0.023(4) -0.003(3) 0.001(3) 0.009(4)
C2 0.089(7) 0.032(4) 0.019(4) 0.000(3) 0.001(4) 0.006(4)
C3 0.052(5) 0.039(4) 0.022(4) -0.002(3) 0.017(3) 0.003(4)
C4 0.031(4) 0.044(4) 0.020(3) -0.006(3) 0.010(3) 0.017(3)
C5 0.033(4) 0.044(4) 0.023(4) -0.014(3) 0.006(3) 0.018(4)
C6 0.030(4) 0.035(4) 0.026(4) -0.004(3) 0.017(3) 0.006(3)
C7 0.055(5) 0.053(5) 0.017(4) 0.001(3) 0.012(3) 0.014(4)
C8 0.043(4) 0.053(5) 0.031(4) 0.005(4) 0.010(4) 0.021(4)
C9 0.048(4) 0.032(3) 0.018(3) -0.001(3) 0.013(3) 0.016(3)
C10 0.079(7) 0.036(4) 0.041(5) -0.003(4) 0.011(5) 0.019(4)
C11 0.059(5) 0.059(5) 0.021(4) -0.005(4) 0.014(4) 0.020(4)
C12 0.047(5) 0.058(5) 0.028(4) -0.009(4) 0.009(4) 0.010(4)
C1S 0.035(4) 0.025(3) 0.026(4) -0.005(3) 0.003(3) 0.012(3)
C2S 0.035(4) 0.029(3) 0.024(3) 0.005(3) 0.004(3) 0.003(3)
C3S 0.027(3) 0.038(4) 0.031(4) 0.000(3) 0.013(3) 0.006(3)
C4S 0.025(3) 0.038(4) 0.033(4) -0.006(3) 0.012(3) 0.014(3)
C5S 0.026(3) 0.030(3) 0.018(3) -0.005(3) 0.003(3) 0.007(2)
F1S 0.056(3) 0.053(2) 0.061(3) 0.012(2) 0.025(2) 0.026(2)
F2S 0.061(3) 0.044(2) 0.048(2) 0.010(2) 0.025(2) 0.0104(19)
F3S 0.042(2) 0.059(2) 0.038(2) -0.0004(18) 0.0293(18) 0.0075(18)
F4S 0.039(2) 0.051(2) 0.039(2) -0.0070(18) 0.0187(17) 0.0184(18)

loop_
_atom_type_symbol
_atom_type_description
_atom_type_scat_dispersion_real
_atom_type_scat_dispersion_imag
_atom_type_scat_source
C C 0.0033 0.0016 'International Tables Vol C Tables 4.2.6.8 and 6.1.1.4'
H H 0.0000 0.0000 'International Tables Vol C Tables 4.2.6.8 and 6.1.1.4'
B B 0.0013 0.0007 'International Tables Vol C Tables 4.2.6.8 and 6.1.1.4'
N N 0.0061 0.0033 'International Tables Vol C Tables 4.2.6.8 and 6.1.1.4'
Si Si 0.0817 0.0704 'International Tables Vol C Tables 4.2.6.8 and 6.1.1.4'
F F 0.0171 0.0103 'International Tables Vol C Tables 4.2.6.8 and 6.1.1.4'

loop_
_geom_angle_atom_site_label_1
_geom_angle_atom_site_label_2
_geom_angle_atom_site_label_3
_geom_angle
_geom_angle_site_symmetry_1
_geom_angle_site_symmetry_3
N2 Si1 C8 108.3(3) . .
N2 Si1 C7 108.9(3) . .
C8 Si1 C7 109.2(4) . .
N2 Si1 C9 109.5(2) . .
C8 Si1 C9 110.8(3) . .
C7 Si1 C9 110.1(3) . .
C1 N1 C5 128.5(6) . .
C1 N1 B1 124.9(6) . .
C5 N1 B1 106.6(5) . .
C6 N2 B1 104.2(5) . .
C6 N2 Si1 123.9(4) . .
B1 N2 Si1 131.5(4) . .
N1 B1 N2 106.9(5) . .
N1 B1 C4 115.2(6) . .
N2 B1 C4 137.9(6) . .
N1 C1 C2 117.1(7) . .
N1 C1 H6 126(5) . .
C2 C1 H6 117(5) . .
C1 C2 C3 122.4(8) . .
C1 C2 H15 103(4) . .
C3 C2 H15 134(4) . .
C4 C3 C2 123.5(7) . .
C4 C3 H19 119(4) . .
C2 C3 H19 116(4) . .
C3 C4 B1 116.7(7) . .
C3 C4 H1 121(4) . .
B1 C4 H1 122(4) . .
C6 C5 N1 109.2(6) . .
C6 C5 H3 134(4) . .
N1 C5 H3 116(4) . .
C5 C6 N2 113.1(6) . .
C5 C6 H4 132(3) . .
N2 C6 H4 114(3) . .
Si1 C7 H16 110(4) . .
Si1 C7 H17 115(5) . .
H16 C7 H17 118(6) . .
Si1 C7 H29 117(4) . .
H16 C7 H29 96(5) . .
H17 C7 H29 98(6) . .
Si1 C8 H2 111(4) . .
Si1 C8 H25 107(5) . .
H2 C8 H25 122(7) . .
Si1 C8 H32 110(5) . .
H2 C8 H32 105(7) . .
H25 C8 H32 102(7) . .
C10 C9 C12 109.7(6) . .
C10 C9 C11 109.6(6) . .
C12 C9 C11 108.3(6) . .
C10 C9 Si1 110.4(5) . .
C12 C9 Si1 109.3(4) . .
C11 C9 Si1 109.6(4) . .
C9 C10 H11 119(4) . .
C9 C10 H13 112(4) . .
H11 C10 H13 92(5) . .
C9 C10 H21 105(4) . .
H11 C10 H21 113(6) . .
H13 C10 H21 115(6) . .
C9 C11 H9 110(4) . .
C9 C11 H10 106(3) . .
H9 C11 H10 118(5) . .
C9 C11 H24 117(5) . .
H9 C11 H24 98(6) . .
H10 C11 H24 109(6) . .
C9 C12 H8 109(4) . .
C9 C12 H18 116(5) . .
H8 C12 H18 116(6) . .
C9 C12 H20 117(5) . .
H8 C12 H20 93(6) . .
H18 C12 H20 103(6) . .
F1S C1S C2S 117.7(5) . .
F1S C1S C5S 121.5(5) . 2_566
C2S C1S C5S 120.8(6) . 2_566
F2S C2S C3S 120.6(6) . .
F2S C2S C1S 119.6(6) . .
C3S C2S C1S 119.7(6) . .
C4S C3S F3S 119.5(6) . .
C4S C3S C2S 122.2(6) . .
F3S C3S C2S 118.3(6) . .
C3S C4S F4S 120.2(5) . .
C3S C4S C5S 120.4(6) . .
F4S C4S C5S 119.4(6) . .
C1S C5S C5S 118.8(6) 2_566 2_566
C1S C5S C4S 123.1(5) 2_566 .
C5S C5S C4S 118.1(7) 2_566 .

loop_
_geom_bond_atom_site_label_1
_geom_bond_atom_site_label_2
_geom_bond_distance
_geom_bond_site_symmetry_2
Si1 N2 1.753(5) .
Si1 C8 1.854(7) .
Si1 C7 1.865(7) .
Si1 C9 1.883(6) .
N1 C1 1.349(8) .
N1 C5 1.403(8) .
N1 B1 1.442(8) .
N2 C6 1.408(7) .
N2 B1 1.444(8) .
B1 C4 1.525(9) .
C1 C2 1.384(10) .
C1 H6 1.00(8) .
C2 C3 1.392(11) .
C2 H15 0.79(5) .
C3 C4 1.343(9) .
C3 H19 0.89(7) .
C4 H1 0.91(6) .
C5 C6 1.304(9) .
C5 H3 0.83(5) .
C6 H4 0.93(5) .
C7 H16 0.94(7) .
C7 H17 1.05(9) .
C7 H29 1.00(7) .
C8 H2 1.07(9) .
C8 H25 0.79(7) .
C8 H32 1.03(11) .
C9 C10 1.519(9) .
C9 C12 1.529(10) .
C9 C11 1.535(9) .
C10 H11 1.11(8) .
C10 H13 1.03(8) .
C10 H21 0.89(6) .
C11 H9 1.10(7) .
C11 H10 0.98(6) .
C11 H24 0.96(8) .
C12 H8 1.06(7) .
C12 H18 0.81(6) .
C12 H20 0.99(9) .
C1S F1S 1.350(7) .
C1S C2S 1.384(8) .
C1S C5S 1.395(8) 2_566
C2S F2S 1.330(6) .
C2S C3S 1.370(8) .
C3S C4S 1.338(8) .
C3S F3S 1.359(6) .
C4S F4S 1.344(7) .
C4S C5S 1.429(8) .
C5S C1S 1.395(8) 2_566
C5S C5S 1.423(11) 2_566

loop_
_geom_torsion_atom_site_label_1
_geom_torsion_atom_site_label_2
_geom_torsion_atom_site_label_3
_geom_torsion_atom_site_label_4
_geom_torsion
_geom_torsion_site_symmetry_1
_geom_torsion_site_symmetry_4
C8 Si1 N2 C6 150.5(5) . .
C7 Si1 N2 C6 31.9(5) . .
C9 Si1 N2 C6 -88.6(5) . .
C8 Si1 N2 B1 -38.8(6) . .
C7 Si1 N2 B1 -157.4(5) . .
C9 Si1 N2 B1 82.1(5) . .
C1 N1 B1 N2 179.5(5) . .
C5 N1 B1 N2 -0.3(6) . .
C1 N1 B1 C4 -0.6(8) . .
C5 N1 B1 C4 179.6(5) . .
C6 N2 B1 N1 0.2(6) . .
Si1 N2 B1 N1 -171.9(4) . .
C6 N2 B1 C4 -179.7(7) . .
Si1 N2 B1 C4 8.3(10) . .
C5 N1 C1 C2 -178.2(6) . .
B1 N1 C1 C2 2.0(9) . .
N1 C1 C2 C3 -2.3(9) . .
C1 C2 C3 C4 1.2(10) . .
C2 C3 C4 B1 0.3(9) . .
N1 B1 C4 C3 -0.6(8) . .
N2 B1 C4 C3 179.2(7) . .
C1 N1 C5 C6 -179.5(5) . .
B1 N1 C5 C6 0.3(7) . .
N1 C5 C6 N2 -0.2(7) . .
B1 N2 C6 C5 0.0(7) . .
Si1 N2 C6 C5 172.9(4) . .
N2 Si1 C9 C10 -179.0(5) . .
C8 Si1 C9 C10 -59.6(6) . .
C7 Si1 C9 C10 61.2(6) . .
N2 Si1 C9 C12 60.3(6) . .
C8 Si1 C9 C12 179.7(6) . .
C7 Si1 C9 C12 -59.5(6) . .
N2 Si1 C9 C11 -58.2(5) . .
C8 Si1 C9 C11 61.2(6) . .
C7 Si1 C9 C11 -178.0(5) . .
F1S C1S C2S F2S -0.5(8) . .
C5S C1S C2S F2S 178.7(5) 2_566 .
F1S C1S C2S C3S -177.9(5) . .
C5S C1S C2S C3S 1.3(8) 2_566 .
F2S C2S C3S C4S -176.3(5) . .
C1S C2S C3S C4S 1.0(9) . .
F2S C2S C3S F3S 2.9(8) . .
C1S C2S C3S F3S -179.8(5) . .
F3S C3S C4S F4S 0.6(8) . .
C2S C3S C4S F4S 179.8(5) . .
F3S C3S C4S C5S 177.8(5) . .
C2S C3S C4S C5S -3.0(9) . .
C3S C4S C5S C1S -177.8(6) . 2_566
F4S C4S C5S C1S -0.6(8) . 2_566
C3S C4S C5S C5S 2.7(9) . 2_566
F4S C4S C5S C5S 179.9(6) . 2_566
